data_1555309
loop_
_publ_author_name
'Petrone, David A.'
'Yen, Andy'
'Zeidan, Nicolas'
'Lautens, Mark'

_publ_section_title
;
 Dearomative Indole Bisfunctionalization via a Diastereoselective
 Palladium-Catalyzed Arylcyanation.
;
_journal_issue 19
_journal_name_full 'Organic letters'
_journal_page_first 4838
_journal_page_last 4841
_journal_paper_doi 10.1021/acs.orglett.5b02403
_journal_volume 17
_journal_year 2015
_chemical_formula_moiety 'C17 H12 N2 O'
_chemical_formula_sum 'C17 H12 N2 O'
_chemical_formula_weight 260.29
_space_group_crystal_system triclinic
_space_group_IT_number 2
_space_group_name_Hall '-P 1'
_space_group_name_H-M_alt 'P -1'
_atom_sites_solution_hydrogens geom
_audit_creation_method SHELXL-2014/7
_cell_angle_alpha 92.847(2)
_cell_angle_beta 95.144(2)
_cell_angle_gamma 94.822(2)
_cell_formula_units_Z 2
_cell_length_a 6.9324(2)
_cell_length_b 8.0825(3)
_cell_length_c 12.0884(3)
_cell_measurement_reflns_used 8396
_cell_measurement_temperature 147(2)
_cell_measurement_theta_max 66.40
_cell_measurement_theta_min 3.68
_cell_volume 671.09(4)
_computing_cell_refinement APEX2
_computing_data_collection 'APEX2 (Bruker, 2007)'
_computing_data_reduction 'SAINT (Bruker, 2007)'
_computing_molecular_graphics 'PLATON (Spek, 2009)'
_computing_publication_material 'SHELXTL (Sheldrick, 2008)'
_computing_structure_refinement 'SHELXL-2014/7 (Sheldrick, 2015)'
_computing_structure_solution 'SHELXT (Sheldrick, 2008)'
_diffrn_ambient_temperature 147(2)
_diffrn_measured_fraction_theta_full 0.973
_diffrn_measured_fraction_theta_max 0.973
_diffrn_measurement_device_type 'Bruker Kappa APEX-DUO CCD'
_diffrn_measurement_method '\f and \w scans'
_diffrn_radiation_type CuK\a
_diffrn_radiation_wavelength 1.54178
_diffrn_reflns_av_R_equivalents 0.0500
_diffrn_reflns_av_unetI/netI 0.0295
_diffrn_reflns_Laue_measured_fraction_full 0.973
_diffrn_reflns_Laue_measured_fraction_max 0.973
_diffrn_reflns_limit_h_max 8
_diffrn_reflns_limit_h_min -8
_diffrn_reflns_limit_k_max 9
_diffrn_reflns_limit_k_min -9
_diffrn_reflns_limit_l_max 14
_diffrn_reflns_limit_l_min 0
_diffrn_reflns_number 26954
_diffrn_reflns_point_group_measured_fraction_full 0.973
_diffrn_reflns_point_group_measured_fraction_max 0.973
_diffrn_reflns_theta_full 67.348
_diffrn_reflns_theta_max 67.348
_diffrn_reflns_theta_min 3.677
_diffrn_source 'Bruker ImuS with multi-layer optics'
_exptl_absorpt_coefficient_mu 0.652
_exptl_absorpt_correction_T_max 0.7529
_exptl_absorpt_correction_T_min 0.6726
_exptl_absorpt_correction_type multi-scan
_exptl_absorpt_process_details 'TWINABS (Bruker, 2007)'
_exptl_crystal_colour colourless
_exptl_crystal_density_diffrn 1.288
_exptl_crystal_description needle
_exptl_crystal_F_000 272
_exptl_crystal_size_max 0.180
_exptl_crystal_size_mid 0.035
_exptl_crystal_size_min 0.035
_refine_diff_density_max 0.198
_refine_diff_density_min -0.171
_refine_diff_density_rms 0.036
_refine_ls_extinction_method none
_refine_ls_goodness_of_fit_ref 1.043
_refine_ls_hydrogen_treatment constr
_refine_ls_matrix_type full
_refine_ls_number_parameters 183
_refine_ls_number_reflns 2339
_refine_ls_number_restraints 0
_refine_ls_restrained_S_all 1.043
_refine_ls_R_factor_all 0.0441
_refine_ls_R_factor_gt 0.0357
_refine_ls_shift/su_max 0.000
_refine_ls_shift/su_mean 0.000
_refine_ls_structure_factor_coef Fsqd
_refine_ls_weighting_details 'w=1/[\s^2^(Fo^2^)+(0.0406P)^2^+0.1820P] where P=(Fo^2^+2Fc^2^)/3'
_refine_ls_weighting_scheme calc
_refine_ls_wR_factor_gt 0.0843
_refine_ls_wR_factor_ref 0.0885
_reflns_Friedel_coverage 0.000
_reflns_number_gt 2057
_reflns_number_total 2339
_reflns_threshold_expression 'I > 2\s(I)'
_cod_data_source_file ol5b02403_si_002.cif
_cod_data_source_block d1561twin
_cod_database_code 1555309
_shelx_shelxl_version_number 2014/7
_shelx_space_group_comment
; 
The symmetry employed for this shelxl refinement is uniquely defined 
by the following loop, which should always be used as a source of 
symmetry information in preference to the above space-group names. 
They are only intended as comments. 
;
_shelx_estimated_absorpt_t_min 0.892
_shelx_estimated_absorpt_t_max 0.978

loop_
_space_group_symop_operation_xyz
'x, y, z'
'-x, -y, -z'

loop_
_atom_site_label
_atom_site_type_symbol
_atom_site_fract_x
_atom_site_fract_y
_atom_site_fract_z
_atom_site_U_iso_or_equiv
_atom_site_adp_type
_atom_site_occupancy
_atom_site_site_symmetry_order
_atom_site_calc_flag
_atom_site_refinement_flags_posn
_atom_site_refinement_flags_adp
O1 O 0.72948(18) 0.2227(2) 0.27715(11) 0.0519(5) Uani 1 1 d . .
N1 N 0.4108(2) 0.15504(19) 0.20693(11) 0.0254(3) Uani 1 1 d . .
N2 N 0.1437(3) 0.5783(2) 0.27262(13) 0.0373(4) Uani 1 1 d . .
C1 C 0.5574(3) 0.1982(3) 0.29074(15) 0.0351(5) Uani 1 1 d . .
C2 C 0.4603(3) 0.2121(3) 0.39441(14) 0.0344(5) Uani 1 1 d . .
C3 C 0.5435(3) 0.2486(3) 0.50276(17) 0.0511(6) Uani 1 1 d . .
H3A H 0.6806 0.2640 0.5194 0.061 Uiso 1 1 calc R U
C4 C 0.4195(3) 0.2618(4) 0.58526(16) 0.0547(7) Uani 1 1 d . .
H4A H 0.4720 0.2846 0.6603 0.066 Uiso 1 1 calc R U
C5 C 0.2189(3) 0.2421(3) 0.56031(16) 0.0453(6) Uani 1 1 d . .
H5A H 0.1366 0.2532 0.6185 0.054 Uiso 1 1 calc R U
C6 C 0.1371(3) 0.2064(3) 0.45190(14) 0.0341(4) Uani 1 1 d . .
H6A H 0.0000 0.1918 0.4350 0.041 Uiso 1 1 calc R U
C7 C 0.2614(3) 0.1927(2) 0.36918(14) 0.0266(4) Uani 1 1 d . .
C8 C 0.2134(2) 0.1523(2) 0.24590(13) 0.0231(4) Uani 1 1 d . .
C9 C 0.1147(2) 0.2818(2) 0.17400(13) 0.0233(4) Uani 1 1 d . .
H9A H -0.0248 0.2427 0.1518 0.028 Uiso 1 1 calc R U
C10 C 0.2300(2) 0.2813(2) 0.07248(13) 0.0240(4) Uani 1 1 d . .
C11 C 0.4057(2) 0.2125(2) 0.09797(13) 0.0234(4) Uani 1 1 d . .
C12 C 0.5437(3) 0.2060(2) 0.02280(14) 0.0294(4) Uani 1 1 d . .
H12A H 0.6627 0.1585 0.0404 0.035 Uiso 1 1 calc R U
C13 C 0.5012(3) 0.2720(2) -0.08000(14) 0.0343(4) Uani 1 1 d . .
H13A H 0.5946 0.2719 -0.1329 0.041 Uiso 1 1 calc R U
C14 C 0.3269(3) 0.3376(2) -0.10678(15) 0.0377(5) Uani 1 1 d . .
H14A H 0.3010 0.3797 -0.1781 0.045 Uiso 1 1 calc R U
C15 C 0.1890(3) 0.3426(2) -0.03071(14) 0.0332(4) Uani 1 1 d . .
H15A H 0.0687 0.3875 -0.0492 0.040 Uiso 1 1 calc R U
C16 C 0.1021(3) -0.0169(2) 0.21941(17) 0.0366(5) Uani 1 1 d . .
H16A H -0.0277 -0.0158 0.2453 0.055 Uiso 1 1 calc R U
H16B H 0.1722 -0.1019 0.2569 0.055 Uiso 1 1 calc R U
H16C H 0.0901 -0.0424 0.1388 0.055 Uiso 1 1 calc R U
C17 C 0.1304(2) 0.4485(2) 0.23069(13) 0.0250(4) Uani 1 1 d . .

loop_
_atom_site_aniso_label
_atom_site_aniso_U_11
_atom_site_aniso_U_22
_atom_site_aniso_U_33
_atom_site_aniso_U_23
_atom_site_aniso_U_13
_atom_site_aniso_U_12
O1 0.0183(7) 0.1049(14) 0.0341(7) 0.0042(8) 0.0069(6) 0.0103(7)
N1 0.0208(7) 0.0331(8) 0.0245(7) 0.0044(6) 0.0086(6) 0.0072(6)
N2 0.0529(11) 0.0270(9) 0.0344(9) 0.0020(7) 0.0107(8) 0.0107(7)
C1 0.0227(9) 0.0539(13) 0.0312(10) 0.0069(9) 0.0063(8) 0.0112(9)
C2 0.0269(10) 0.0533(13) 0.0262(9) 0.0086(8) 0.0079(7) 0.0125(9)
C3 0.0286(10) 0.099(2) 0.0282(10) 0.0084(11) 0.0037(8) 0.0178(11)
C4 0.0390(12) 0.107(2) 0.0204(10) 0.0054(11) 0.0043(9) 0.0155(13)
C5 0.0369(12) 0.0736(16) 0.0303(10) 0.0102(10) 0.0172(8) 0.0139(11)
C6 0.0258(9) 0.0478(12) 0.0319(10) 0.0099(8) 0.0107(7) 0.0089(9)
C7 0.0253(9) 0.0298(10) 0.0273(9) 0.0099(7) 0.0093(7) 0.0065(8)
C8 0.0178(8) 0.0229(9) 0.0304(9) 0.0035(7) 0.0097(7) 0.0030(7)
C9 0.0198(8) 0.0250(9) 0.0254(9) -0.0004(7) 0.0036(7) 0.0026(7)
C10 0.0248(9) 0.0243(9) 0.0230(8) -0.0034(7) 0.0067(7) 0.0010(7)
C11 0.0258(9) 0.0225(9) 0.0219(8) -0.0002(6) 0.0072(7) -0.0016(7)
C12 0.0247(9) 0.0361(10) 0.0275(9) -0.0058(8) 0.0093(7) 0.0009(8)
C13 0.0410(11) 0.0392(11) 0.0236(9) -0.0028(8) 0.0152(8) -0.0017(9)
C14 0.0560(13) 0.0362(11) 0.0231(9) 0.0006(8) 0.0101(9) 0.0097(10)
C15 0.0406(11) 0.0361(11) 0.0237(9) -0.0026(8) 0.0026(8) 0.0110(9)
C16 0.0364(11) 0.0248(10) 0.0500(11) 0.0018(8) 0.0173(9) -0.0032(8)
C17 0.0267(9) 0.0280(10) 0.0225(8) 0.0054(7) 0.0069(7) 0.0088(7)

loop_
_atom_type_symbol
_atom_type_description
_atom_type_scat_dispersion_real
_atom_type_scat_dispersion_imag
_atom_type_scat_source
C C 0.0181 0.0091 'International Tables Vol C Tables 4.2.6.8 and 6.1.1.4'
H H 0.0000 0.0000 'International Tables Vol C Tables 4.2.6.8 and 6.1.1.4'
N N 0.0311 0.0180 'International Tables Vol C Tables 4.2.6.8 and 6.1.1.4'
O O 0.0492 0.0322 'International Tables Vol C Tables 4.2.6.8 and 6.1.1.4'

loop_
_geom_angle_atom_site_label_1
_geom_angle_atom_site_label_2
_geom_angle_atom_site_label_3
_geom_angle
C1 N1 C11 125.13(15)
C1 N1 C8 113.13(13)
C11 N1 C8 109.48(13)
O1 C1 N1 124.90(16)
O1 C1 C2 129.29(18)
N1 C1 C2 105.78(15)
C7 C2 C3 121.66(16)
C7 C2 C1 109.49(16)
C3 C2 C1 128.74(17)
C4 C3 C2 117.51(19)
C4 C3 H3A 121.2
C2 C3 H3A 121.2
C3 C4 C5 121.04(19)
C3 C4 H4A 119.5
C5 C4 H4A 119.5
C6 C5 C4 121.08(17)
C6 C5 H5A 119.5
C4 C5 H5A 119.5
C7 C6 C5 117.90(18)
C7 C6 H6A 121.1
C5 C6 H6A 121.1
C2 C7 C6 120.79(16)
C2 C7 C8 109.98(14)
C6 C7 C8 129.21(16)
N1 C8 C7 101.33(13)
N1 C8 C16 110.82(13)
C7 C8 C16 113.16(14)
N1 C8 C9 102.99(12)
C7 C8 C9 118.94(13)
C16 C8 C9 108.72(14)
C17 C9 C10 111.03(14)
C17 C9 C8 112.61(13)
C10 C9 C8 102.06(12)
C17 C9 H9A 110.3
C10 C9 H9A 110.3
C8 C9 H9A 110.3
C15 C10 C11 120.15(15)
C15 C10 C9 130.17(16)
C11 C10 C9 109.60(14)
C12 C11 C10 121.71(16)
C12 C11 N1 128.97(16)
C10 C11 N1 109.32(14)
C11 C12 C13 117.18(16)
C11 C12 H12A 121.4
C13 C12 H12A 121.4
C14 C13 C12 121.61(16)
C14 C13 H13A 119.2
C12 C13 H13A 119.2
C13 C14 C15 120.64(17)
C13 C14 H14A 119.7
C15 C14 H14A 119.7
C10 C15 C14 118.68(17)
C10 C15 H15A 120.7
C14 C15 H15A 120.7
C8 C16 H16A 109.5
C8 C16 H16B 109.5
H16A C16 H16B 109.5
C8 C16 H16C 109.5
H16A C16 H16C 109.5
H16B C16 H16C 109.5
N2 C17 C9 178.68(18)

loop_
_geom_bond_atom_site_label_1
_geom_bond_atom_site_label_2
_geom_bond_distance
O1 C1 1.220(2)
N1 C1 1.379(2)
N1 C11 1.417(2)
N1 C8 1.4856(19)
N2 C17 1.135(2)
C1 C2 1.479(2)
C2 C7 1.380(3)
C2 C3 1.390(3)
C3 C4 1.380(3)
C3 H3A 0.9500
C4 C5 1.390(3)
C4 H4A 0.9500
C5 C6 1.387(3)
C5 H5A 0.9500
C6 C7 1.383(2)
C6 H6A 0.9500
C7 C8 1.511(2)
C8 C16 1.518(2)
C8 C9 1.556(2)
C9 C17 1.472(2)
C9 C10 1.524(2)
C9 H9A 1.0000
C10 C15 1.380(2)
C10 C11 1.397(2)
C11 C12 1.379(2)
C12 C13 1.394(3)
C12 H12A 0.9500
C13 C14 1.378(3)
C13 H13A 0.9500
C14 C15 1.386(3)
C14 H14A 0.9500
C15 H15A 0.9500
C16 H16A 0.9800
C16 H16B 0.9800
C16 H16C 0.9800

loop_
_geom_torsion_atom_site_label_1
_geom_torsion_atom_site_label_2
_geom_torsion_atom_site_label_3
_geom_torsion_atom_site_label_4
_geom_torsion
C11 N1 C1 O1 -35.3(3)
C8 N1 C1 O1 -173.33(19)
C11 N1 C1 C2 143.07(17)
C8 N1 C1 C2 5.0(2)
O1 C1 C2 C7 172.7(2)
N1 C1 C2 C7 -5.5(2)
O1 C1 C2 C3 -3.5(4)
N1 C1 C2 C3 178.3(2)
C7 C2 C3 C4 1.3(3)
C1 C2 C3 C4 177.1(2)
C2 C3 C4 C5 -1.2(4)
C3 C4 C5 C6 0.9(4)
C4 C5 C6 C7 -0.6(3)
C3 C2 C7 C6 -1.1(3)
C1 C2 C7 C6 -177.67(17)
C3 C2 C7 C8 -179.49(19)
C1 C2 C7 C8 3.9(2)
C5 C6 C7 C2 0.7(3)
C5 C6 C7 C8 178.79(19)
C1 N1 C8 C7 -2.67(18)
C11 N1 C8 C7 -147.25(14)
C1 N1 C8 C16 -123.01(17)
C11 N1 C8 C16 92.41(17)
C1 N1 C8 C9 120.88(15)
C11 N1 C8 C9 -23.70(17)
C2 C7 C8 N1 -0.95(18)
C6 C7 C8 N1 -179.16(18)
C2 C7 C8 C16 117.73(17)
C6 C7 C8 C16 -60.5(2)
C2 C7 C8 C9 -112.83(17)
C6 C7 C8 C9 69.0(2)
N1 C8 C9 C17 -94.65(15)
C7 C8 C9 C17 16.3(2)
C16 C8 C9 C17 147.76(14)
N1 C8 C9 C10 24.46(15)
C7 C8 C9 C10 135.43(15)
C16 C8 C9 C10 -93.13(15)
C17 C9 C10 C15 -74.9(2)
C8 C9 C10 C15 164.86(18)
C17 C9 C10 C11 101.82(16)
C8 C9 C10 C11 -18.40(17)
C15 C10 C11 C12 1.0(3)
C9 C10 C11 C12 -176.08(16)
C15 C10 C11 N1 -178.52(16)
C9 C10 C11 N1 4.36(19)
C1 N1 C11 C12 53.9(3)
C8 N1 C11 C12 -166.74(17)
C1 N1 C11 C10 -126.55(17)
C8 N1 C11 C10 12.78(18)
C10 C11 C12 C13 0.4(3)
N1 C11 C12 C13 179.85(17)
C11 C12 C13 C14 -1.5(3)
C12 C13 C14 C15 1.2(3)
C11 C10 C15 C14 -1.3(3)
C9 C10 C15 C14 175.12(18)
C13 C14 C15 C10 0.2(3)
